data_4331050
loop_
_publ_author_name
'Nathan D. Schley'
'St\'ephanie Halbert'
'Christophe Raynaud'
'Odile Eisenstein'
'Robert H. Crabtree'

_publ_contact_author_address
;    Department of Chemistry
     Yale University
     225 Prospect St
     PO Box 208107
     New Haven, CT 06520-8107
     USA
;
_publ_contact_author_email robert.crabtree@yale.edu
_publ_contact_author_fax '+203 432 6144'
_publ_contact_author_name 'Dr. Robert H Crabtree'
_publ_contact_author_phone '+203 432 3925'
_publ_section_title
;
 Symmetrical Hydrogen Bonds in Iridium(III) Alkoxides with Relevance to
 Outer Sphere Hydrogen Transfer
;
_journal_name_full 'Inorganic Chemistry'
_journal_page_first 12313
_journal_page_last 12323
_journal_paper_doi 10.1021/ic301601c
_journal_volume 51
_journal_year 2012
_chemical_formula_moiety 'C26 H34 Ir N2 O2 P F6'
_chemical_formula_sum 'C26 H34 F6 Ir N2 O2 P'
_chemical_formula_weight 743.75
_space_group_IT_number 14
_symmetry_cell_setting monoclinic
_symmetry_Int_Tables_number 14
_symmetry_space_group_name_Hall '-P 2ybc'
_symmetry_space_group_name_H-M 'P 1 21/c 1'
_atom_sites_solution_hydrogens geom
_atom_sites_solution_primary direct
_atom_sites_solution_secondary difmap
_cell_angle_alpha 90.0000
_cell_angle_beta 91.432(6)
_cell_angle_gamma 90.0000
_cell_formula_units_Z 4
_cell_length_a 10.5483(10)
_cell_length_b 12.4161(11)
_cell_length_c 21.8014(19)
_cell_measurement_reflns_used 23846
_cell_measurement_temperature 223
_cell_measurement_theta_max 27.25
_cell_measurement_theta_min 3.12
_cell_volume 2854.4(4)
_computing_cell_refinement 'CrystalClear-SM Expert 2.0 r12'
_computing_data_collection 'CrystalClear-SM Expert 2.0 r12 (Rigaku, 2011)'
_computing_data_reduction 'CrystalClear-SM Expert 2.0 r12'
_computing_molecular_graphics 'CrystalStructure 4.0'
_computing_publication_material 'CrystalStructure 4.0 (Rigaku, 2010)'
_computing_structure_refinement 'SHELXL97 (Sheldrick, 1997)'
_computing_structure_solution 'SIR92 (Altomare, et al., 1994)'
_diffrn_ambient_temperature 223
_diffrn_detector_area_resol_mean 6.849
_diffrn_measured_fraction_theta_full 0.997
_diffrn_measured_fraction_theta_max 0.997
_diffrn_measurement_device_type 'Rigaku Mercury275R CCD (SCX mini)'
_diffrn_measurement_method \w
_diffrn_radiation_type 'Mo K\a'
_diffrn_radiation_wavelength 0.71075
_diffrn_reflns_av_R_equivalents 0.0763
_diffrn_reflns_limit_h_max 13
_diffrn_reflns_limit_h_min -13
_diffrn_reflns_limit_k_max 15
_diffrn_reflns_limit_k_min -15
_diffrn_reflns_limit_l_max 27
_diffrn_reflns_limit_l_min -27
_diffrn_reflns_number 29354
_diffrn_reflns_theta_full 27.10
_diffrn_reflns_theta_max 27.10
_diffrn_standards_number 0
_exptl_absorpt_coefficient_mu 4.812
_exptl_absorpt_correction_T_max 0.786
_exptl_absorpt_correction_T_min 0.516
_exptl_absorpt_correction_type multi-scan
_exptl_absorpt_process_details 'Jacobson, R. (1998) Private communication'
_exptl_crystal_colour Yellow
_exptl_crystal_density_diffrn 1.731
_exptl_crystal_description Prism
_exptl_crystal_F_000 1464.00
_exptl_crystal_size_max 0.26
_exptl_crystal_size_mid 0.06
_exptl_crystal_size_min 0.05
_refine_diff_density_max 1.070
_refine_diff_density_min -1.070
_refine_ls_extinction_method none
_refine_ls_goodness_of_fit_ref 1.074
_refine_ls_hydrogen_treatment mixed
_refine_ls_number_parameters 355
_refine_ls_number_reflns 6294
_refine_ls_number_restraints 0
_refine_ls_R_factor_gt 0.0489
_refine_ls_shift/su_max 0.001
_refine_ls_structure_factor_coef Fsqd
_refine_ls_weighting_details 'w = 1/[\s^2^(Fo^2^)+(0.0266P)^2^+4.7031P] where P=(Fo^2^+2Fc^2^)/3'
_refine_ls_weighting_scheme calc
_refine_ls_wR_factor_ref 0.0870
_reflns_number_gt 4755
_reflns_number_total 6588
_reflns_threshold_expression F^2^>2.0\s(F^2^)
_cod_data_source_file ic301601c_si_002_5.cif
_cod_data_source_block 3
_cod_original_formula_sum 'C26 H34 Ir N2 O2 P F6'
_cod_database_code 4331050

loop_
_symmetry_equiv_pos_site_id
_symmetry_equiv_pos_as_xyz
1 +X,+Y,+Z
2 -X,1/2+Y,1/2-Z
3 -X,-Y,-Z
4 +X,1/2-Y,1/2+Z

loop_
_atom_site_label
_atom_site_type_symbol
_atom_site_fract_x
_atom_site_fract_y
_atom_site_fract_z
_atom_site_U_iso_or_equiv
_atom_site_adp_type
_atom_site_occupancy
_atom_site_symmetry_multiplicity
_atom_site_calc_flag
_atom_site_refinement_flags
Ir(1) Ir 0.66449(2) 0.196525(18) 0.402447(11) 0.03237(8) Uani 1.00 4 d .
P(1) P 0.8690(2) 0.66385(17) 0.31389(9) 0.0602(6) Uani 1.00 4 d .
F(1) F 1.0080(6) 0.7030(7) 0.3084(3) 0.174(4) Uani 1.00 4 d .
F(2) F 0.8116(9) 0.7619(6) 0.2824(3) 0.186(4) Uani 1.00 4 d .
F(3) F 0.8644(6) 0.7165(4) 0.3792(2) 0.1104(20) Uani 1.00 4 d .
F(4) F 0.7420(6) 0.6106(8) 0.3229(3) 0.170(4) Uani 1.00 4 d .
F(5) F 0.8757(7) 0.6141(7) 0.2495(3) 0.160(3) Uani 1.00 4 d .
F(6) F 0.9332(6) 0.5619(4) 0.3491(3) 0.1161(20) Uani 1.00 4 d .
O(1) O 0.7059(4) 0.1147(3) 0.48350(18) 0.0380(10) Uani 1.00 4 d .
O(2) O 0.4721(5) 0.1157(4) 0.4869(3) 0.0590(14) Uani 1.00 4 d .
N(1) N 0.7400(4) 0.3190(4) 0.4585(2) 0.0333(11) Uani 1.00 4 d .
N(2) N 0.4829(5) 0.2026(4) 0.4470(2) 0.0394(12) Uani 1.00 4 d .
C(1) C 0.7542(6) 0.4224(5) 0.4406(3) 0.0385(15) Uani 1.00 4 d .
C(2) C 0.8118(6) 0.4986(6) 0.4767(3) 0.0449(17) Uani 1.00 4 d .
C(3) C 0.8574(6) 0.4690(6) 0.5338(3) 0.0458(17) Uani 1.00 4 d .
C(4) C 0.8452(6) 0.3641(6) 0.5528(3) 0.0439(16) Uani 1.00 4 d .
C(5) C 0.7873(5) 0.2896(5) 0.5143(3) 0.0353(14) Uani 1.00 4 d .
C(6) C 0.7772(6) 0.1708(5) 0.5295(3) 0.0430(16) Uani 1.00 4 d .
C(7) C 0.7138(9) 0.1544(7) 0.5910(3) 0.077(3) Uani 1.00 4 d .
C(8) C 0.9113(7) 0.1236(6) 0.5316(4) 0.076(3) Uani 1.00 4 d .
C(9) C 0.7919(6) 0.1117(5) 0.3437(3) 0.0438(16) Uani 1.00 4 d .
C(10) C 0.7818(7) 0.2189(6) 0.3235(3) 0.0512(19) Uani 1.00 4 d .
C(11) C 0.6511(7) 0.2390(6) 0.3061(3) 0.0483(18) Uani 1.00 4 d .
C(12) C 0.5811(7) 0.1395(6) 0.3162(3) 0.0465(17) Uani 1.00 4 d .
C(13) C 0.6688(7) 0.0621(5) 0.3401(3) 0.0442(16) Uani 1.00 4 d .
C(14) C 0.9106(7) 0.0534(7) 0.3634(4) 0.074(3) Uani 1.00 4 d .
C(15) C 0.8864(8) 0.2989(7) 0.3182(4) 0.081(3) Uani 1.00 4 d .
C(16) C 0.6000(9) 0.3375(6) 0.2745(3) 0.078(3) Uani 1.00 4 d .
C(17) C 0.4454(7) 0.1215(7) 0.3009(4) 0.075(3) Uani 1.00 4 d .
C(18) C 0.6382(9) -0.0522(6) 0.3581(4) 0.072(2) Uani 1.00 4 d .
C(19) C 0.2572(7) 0.2077(6) 0.4641(4) 0.071(2) Uani 1.00 4 d .
C(20) C 0.3761(6) 0.2508(5) 0.4365(3) 0.0393(15) Uani 1.00 4 d .
C(21) C 0.3707(6) 0.3515(5) 0.4004(3) 0.0404(15) Uani 1.00 4 d .
C(22) C 0.2807(7) 0.3637(7) 0.3527(3) 0.061(2) Uani 1.00 4 d .
C(23) C 0.2730(9) 0.4587(9) 0.3211(4) 0.076(3) Uani 1.00 4 d .
C(24) C 0.3504(10) 0.5435(8) 0.3349(4) 0.079(3) Uani 1.00 4 d .
C(25) C 0.4391(8) 0.5324(6) 0.3824(4) 0.067(2) Uani 1.00 4 d .
C(26) C 0.4477(6) 0.4370(5) 0.4153(3) 0.0463(17) Uani 1.00 4 d .
H(1) H 0.7231 0.4427 0.4015 0.046 Uiso 1.00 4 calc R
H(2) H 0.8200 0.5699 0.4629 0.054 Uiso 1.00 4 calc R
H(3) H 0.8967 0.5201 0.5597 0.055 Uiso 1.00 4 calc R
H(4) H 0.8762 0.3431 0.5918 0.053 Uiso 1.00 4 calc R
H(7A) H 0.6269 0.1796 0.5880 0.092 Uiso 1.00 4 calc R
H(7B) H 0.7596 0.1946 0.6226 0.092 Uiso 1.00 4 calc R
H(7C) H 0.7147 0.0784 0.6014 0.092 Uiso 1.00 4 calc R
H(8A) H 0.9514 0.1362 0.4927 0.091 Uiso 1.00 4 calc R
H(8B) H 0.9069 0.0467 0.5393 0.091 Uiso 1.00 4 calc R
H(8C) H 0.9607 0.1579 0.5643 0.091 Uiso 1.00 4 calc R
H(14A) H 0.8943 0.0107 0.3996 0.089 Uiso 1.00 4 calc R
H(14B) H 0.9770 0.1053 0.3727 0.089 Uiso 1.00 4 calc R
H(14C) H 0.9373 0.0065 0.3305 0.089 Uiso 1.00 4 calc R
H(15A) H 0.9218 0.2942 0.2777 0.097 Uiso 1.00 4 calc R
H(15B) H 0.9520 0.2837 0.3490 0.097 Uiso 1.00 4 calc R
H(15C) H 0.8533 0.3708 0.3246 0.097 Uiso 1.00 4 calc R
H(16A) H 0.5980 0.3260 0.2305 0.094 Uiso 1.00 4 calc R
H(16B) H 0.6541 0.3986 0.2844 0.094 Uiso 1.00 4 calc R
H(16C) H 0.5148 0.3518 0.2882 0.094 Uiso 1.00 4 calc R
H(17A) H 0.4078 0.0782 0.3327 0.090 Uiso 1.00 4 calc R
H(17B) H 0.4373 0.0842 0.2619 0.090 Uiso 1.00 4 calc R
H(17C) H 0.4021 0.1903 0.2980 0.090 Uiso 1.00 4 calc R
H(18A) H 0.6738 -0.1015 0.3286 0.086 Uiso 1.00 4 calc R
H(18B) H 0.5469 -0.0614 0.3586 0.086 Uiso 1.00 4 calc R
H(18C) H 0.6742 -0.0670 0.3986 0.086 Uiso 1.00 4 calc R
H(19A) H 0.2569 0.2253 0.5075 0.085 Uiso 1.00 4 calc R
H(19B) H 0.2541 0.1302 0.4590 0.085 Uiso 1.00 4 calc R
H(19C) H 0.1838 0.2400 0.4436 0.085 Uiso 1.00 4 calc R
H(22) H 0.2255 0.3067 0.3424 0.073 Uiso 1.00 4 calc R
H(23) H 0.2126 0.4656 0.2889 0.092 Uiso 1.00 4 calc R
H(24) H 0.3438 0.6082 0.3126 0.095 Uiso 1.00 4 calc R
H(25) H 0.4937 0.5899 0.3925 0.080 Uiso 1.00 4 calc R
H(26) H 0.5069 0.4308 0.4480 0.056 Uiso 1.00 4 calc R
H(1A) H 0.550(8) 0.096(7) 0.493(4) 0.10(4) Uiso 1.00 4 d .

loop_
_atom_site_aniso_label
_atom_site_aniso_U_11
_atom_site_aniso_U_22
_atom_site_aniso_U_33
_atom_site_aniso_U_12
_atom_site_aniso_U_13
_atom_site_aniso_U_23
Ir(1) 0.03278(14) 0.03386(13) 0.03036(13) 0.00275(12) -0.00123(9) -0.00054(13)
P(1) 0.0678(15) 0.0668(14) 0.0455(12) -0.0145(11) -0.0069(10) 0.0075(10)
F(1) 0.105(5) 0.302(10) 0.112(5) -0.088(6) -0.029(4) 0.097(6)
F(2) 0.316(11) 0.127(6) 0.112(5) 0.104(7) -0.046(6) 0.036(5)
F(3) 0.159(6) 0.105(4) 0.066(3) 0.017(4) -0.018(3) -0.021(3)
F(4) 0.098(5) 0.306(10) 0.106(5) -0.093(6) -0.027(4) 0.047(6)
F(5) 0.183(7) 0.229(8) 0.068(4) -0.012(6) 0.015(4) -0.053(5)
F(6) 0.141(5) 0.089(4) 0.118(5) 0.010(4) -0.022(4) 0.015(4)
O(1) 0.043(3) 0.035(2) 0.036(2) -0.0024(19) -0.0063(19) 0.0074(20)
O(2) 0.045(3) 0.058(3) 0.074(4) -0.004(3) 0.006(3) 0.027(3)
N(1) 0.032(3) 0.037(3) 0.030(3) -0.001(2) 0.000(2) -0.003(2)
N(2) 0.038(3) 0.039(3) 0.041(3) -0.004(3) 0.005(2) 0.007(3)
C(1) 0.038(4) 0.043(4) 0.035(4) 0.000(3) 0.010(3) 0.005(3)
C(2) 0.042(4) 0.044(4) 0.050(4) -0.003(3) 0.012(3) -0.004(3)
C(3) 0.039(4) 0.052(4) 0.046(4) -0.009(3) 0.009(3) -0.018(4)
C(4) 0.038(4) 0.055(4) 0.038(4) 0.001(3) -0.004(3) -0.007(3)
C(5) 0.032(3) 0.044(4) 0.030(3) 0.004(3) 0.005(3) -0.006(3)
C(6) 0.047(4) 0.041(4) 0.041(4) 0.005(3) -0.003(3) 0.002(3)
C(7) 0.118(8) 0.070(5) 0.042(5) -0.017(5) 0.009(5) 0.005(4)
C(8) 0.059(5) 0.059(5) 0.106(7) 0.017(4) -0.043(5) -0.014(5)
C(9) 0.051(4) 0.049(4) 0.032(3) 0.013(3) 0.002(3) -0.012(3)
C(10) 0.062(5) 0.052(5) 0.040(4) -0.000(4) 0.017(3) -0.012(3)
C(11) 0.064(5) 0.054(4) 0.028(4) 0.021(4) 0.011(3) 0.004(3)
C(12) 0.051(4) 0.060(5) 0.029(4) 0.012(4) -0.002(3) -0.009(3)
C(13) 0.057(5) 0.039(4) 0.037(4) 0.011(3) 0.001(3) -0.008(3)
C(14) 0.067(6) 0.089(6) 0.066(5) 0.038(5) -0.010(4) -0.017(5)
C(15) 0.080(6) 0.079(6) 0.087(6) -0.019(5) 0.051(5) -0.023(5)
C(16) 0.122(8) 0.072(6) 0.041(4) 0.043(5) 0.014(5) 0.016(4)
C(17) 0.052(5) 0.106(7) 0.066(5) 0.006(5) -0.019(4) -0.044(5)
C(18) 0.107(7) 0.044(4) 0.065(6) -0.002(4) 0.004(5) -0.013(4)
C(19) 0.046(5) 0.064(5) 0.102(7) 0.003(4) 0.013(4) 0.009(5)
C(20) 0.033(4) 0.042(4) 0.042(4) -0.000(3) 0.002(3) 0.000(3)
C(21) 0.033(4) 0.050(4) 0.039(4) 0.014(3) 0.005(3) -0.005(3)
C(22) 0.053(5) 0.078(6) 0.051(5) 0.022(4) -0.008(4) -0.008(4)
C(23) 0.084(7) 0.110(8) 0.035(4) 0.044(6) 0.001(4) 0.001(5)
C(24) 0.106(8) 0.067(6) 0.066(6) 0.042(6) 0.033(6) 0.025(5)
C(25) 0.067(6) 0.048(5) 0.086(6) 0.010(4) 0.028(5) -0.002(5)
C(26) 0.042(4) 0.041(4) 0.057(4) 0.010(3) 0.014(3) -0.001(3)

loop_
_atom_type_symbol
_atom_type_description
_atom_type_scat_dispersion_real
_atom_type_scat_dispersion_imag
_atom_type_scat_source
C C 0.003 0.002
;
International Tables for Crystallography
(1992, Vol. C, Tables 4.2.6.8 and 6.1.1.4)
;
H H 0.000 0.000
;
International Tables for Crystallography
(1992, Vol. C, Table 6.1.1.4)
;
Ir Ir -1.444 7.990
;
International Tables for Crystallography
(1992, Vol. C, Tables 4.2.6.8 and 6.1.1.4)
;
N N 0.006 0.003
;
International Tables for Crystallography
(1992, Vol. C, Tables 4.2.6.8 and 6.1.1.4)
;
O O 0.011 0.006
;
International Tables for Crystallography
(1992, Vol. C, Tables 4.2.6.8 and 6.1.1.4)
;
P P 0.102 0.094
;
International Tables for Crystallography
(1992, Vol. C, Tables 4.2.6.8 and 6.1.1.4)
;
F F 0.017 0.010
;
International Tables for Crystallography
(1992, Vol. C, Tables 4.2.6.8 and 6.1.1.4)
;

loop_
_geom_angle_atom_site_label_1
_geom_angle_atom_site_label_2
_geom_angle_atom_site_label_3
_geom_angle
_geom_angle_publ_flag
O(1) Ir(1) N(1) 77.89(17) yes
O(1) Ir(1) N(2) 78.75(17) yes
O(1) Ir(1) C(9) 98.4(2) yes
O(1) Ir(1) C(10) 128.9(2) yes
O(1) Ir(1) C(11) 162.2(2) yes
O(1) Ir(1) C(12) 130.5(2) yes
O(1) Ir(1) C(13) 98.67(20) yes
N(1) Ir(1) N(2) 92.33(18) yes
N(1) Ir(1) C(9) 117.9(2) yes
N(1) Ir(1) C(10) 98.9(2) yes
N(1) Ir(1) C(11) 113.8(2) yes
N(1) Ir(1) C(12) 151.7(2) yes
N(1) Ir(1) C(13) 156.4(2) yes
N(2) Ir(1) C(9) 148.6(2) yes
N(2) Ir(1) C(10) 151.7(2) yes
N(2) Ir(1) C(11) 112.9(2) yes
N(2) Ir(1) C(12) 93.2(2) yes
N(2) Ir(1) C(13) 110.0(2) yes
C(9) Ir(1) C(10) 38.0(3) yes
C(9) Ir(1) C(11) 64.5(3) yes
C(9) Ir(1) C(12) 64.6(2) yes
C(9) Ir(1) C(13) 39.0(3) yes
C(10) Ir(1) C(11) 38.9(3) yes
C(10) Ir(1) C(12) 65.2(3) yes
C(10) Ir(1) C(13) 64.9(3) yes
C(11) Ir(1) C(12) 39.3(3) yes
C(11) Ir(1) C(13) 65.1(3) yes
C(12) Ir(1) C(13) 38.4(3) yes
F(1) P(1) F(2) 94.6(5) yes
F(1) P(1) F(3) 89.5(4) yes
F(1) P(1) F(4) 171.6(5) yes
F(1) P(1) F(5) 89.5(4) yes
F(1) P(1) F(6) 84.1(4) yes
F(2) P(1) F(3) 93.2(4) yes
F(2) P(1) F(4) 93.7(5) yes
F(2) P(1) F(5) 86.3(4) yes
F(2) P(1) F(6) 178.0(4) yes
F(3) P(1) F(4) 90.9(4) yes
F(3) P(1) F(5) 178.8(4) yes
F(3) P(1) F(6) 85.3(3) yes
F(4) P(1) F(5) 90.2(4) yes
F(4) P(1) F(6) 87.6(4) yes
F(5) P(1) F(6) 95.2(4) yes
Ir(1) O(1) C(6) 117.2(3) yes
Ir(1) N(1) C(1) 124.4(4) yes
Ir(1) N(1) C(5) 117.0(4) yes
C(1) N(1) C(5) 118.4(5) yes
Ir(1) N(2) O(2) 109.9(4) yes
Ir(1) N(2) C(20) 135.4(4) yes
O(2) N(2) C(20) 112.7(5) yes
N(1) C(1) C(2) 122.9(6) yes
C(1) C(2) C(3) 118.6(6) yes
C(2) C(3) C(4) 119.6(6) yes
C(3) C(4) C(5) 119.7(6) yes
N(1) C(5) C(4) 120.8(6) yes
N(1) C(5) C(6) 115.7(5) yes
C(4) C(5) C(6) 123.5(6) yes
O(1) C(6) C(5) 111.2(5) yes
O(1) C(6) C(7) 108.6(5) yes
O(1) C(6) C(8) 107.8(5) yes
C(5) C(6) C(7) 110.9(6) yes
C(5) C(6) C(8) 108.0(5) yes
C(7) C(6) C(8) 110.3(6) yes
Ir(1) C(9) C(10) 71.3(4) yes
Ir(1) C(9) C(13) 70.5(4) yes
Ir(1) C(9) C(14) 126.4(5) yes
C(10) C(9) C(13) 109.1(6) yes
C(10) C(9) C(14) 127.1(7) yes
C(13) C(9) C(14) 123.7(6) yes
Ir(1) C(10) C(9) 70.7(4) yes
Ir(1) C(10) C(11) 70.7(4) yes
Ir(1) C(10) C(15) 125.9(5) yes
C(9) C(10) C(11) 108.1(6) yes
C(9) C(10) C(15) 127.2(7) yes
C(11) C(10) C(15) 124.6(6) yes
Ir(1) C(11) C(10) 70.4(4) yes
Ir(1) C(11) C(12) 70.7(4) yes
Ir(1) C(11) C(16) 131.2(5) yes
C(10) C(11) C(12) 107.3(6) yes
C(10) C(11) C(16) 126.4(7) yes
C(12) C(11) C(16) 125.7(7) yes
Ir(1) C(12) C(11) 70.0(4) yes
Ir(1) C(12) C(13) 70.0(4) yes
Ir(1) C(12) C(17) 127.8(5) yes
C(11) C(12) C(13) 107.4(6) yes
C(11) C(12) C(17) 125.8(7) yes
C(13) C(12) C(17) 126.7(7) yes
Ir(1) C(13) C(9) 70.6(4) yes
Ir(1) C(13) C(12) 71.6(4) yes
Ir(1) C(13) C(18) 123.8(5) yes
C(9) C(13) C(12) 108.0(6) yes
C(9) C(13) C(18) 126.0(6) yes
C(12) C(13) C(18) 126.0(6) yes
N(2) C(20) C(19) 119.8(6) yes
N(2) C(20) C(21) 120.6(6) yes
C(19) C(20) C(21) 119.5(6) yes
C(20) C(21) C(22) 120.3(6) yes
C(20) C(21) C(26) 121.0(6) yes
C(22) C(21) C(26) 118.6(6) yes
C(21) C(22) C(23) 119.9(7) yes
C(22) C(23) C(24) 121.9(8) yes
C(23) C(24) C(25) 118.5(8) yes
C(24) C(25) C(26) 120.4(7) yes
C(21) C(26) C(25) 120.6(7) yes
N(2) O(2) H(1A) 103(6) yes
N(1) C(1) H(1) 118.560 yes
C(2) C(1) H(1) 118.548 yes
C(1) C(2) H(2) 120.722 yes
C(3) C(2) H(2) 120.708 yes
C(2) C(3) H(3) 120.189 yes
C(4) C(3) H(3) 120.189 yes
C(3) C(4) H(4) 120.154 yes
C(5) C(4) H(4) 120.144 yes
C(6) C(7) H(7A) 109.469 yes
C(6) C(7) H(7B) 109.470 yes
C(6) C(7) H(7C) 109.469 yes
H(7A) C(7) H(7B) 109.481 yes
H(7A) C(7) H(7C) 109.474 yes
H(7B) C(7) H(7C) 109.464 yes
C(6) C(8) H(8A) 109.469 yes
C(6) C(8) H(8B) 109.477 yes
C(6) C(8) H(8C) 109.481 yes
H(8A) C(8) H(8B) 109.460 yes
H(8A) C(8) H(8C) 109.463 yes
H(8B) C(8) H(8C) 109.478 yes
C(9) C(14) H(14A) 109.473 yes
C(9) C(14) H(14B) 109.466 yes
C(9) C(14) H(14C) 109.466 yes
H(14A) C(14) H(14B) 109.488 yes
H(14A) C(14) H(14C) 109.468 yes
H(14B) C(14) H(14C) 109.467 yes
C(10) C(15) H(15A) 109.477 yes
C(10) C(15) H(15B) 109.466 yes
C(10) C(15) H(15C) 109.464 yes
H(15A) C(15) H(15B) 109.481 yes
H(15A) C(15) H(15C) 109.477 yes
H(15B) C(15) H(15C) 109.462 yes
C(11) C(16) H(16A) 109.480 yes
C(11) C(16) H(16B) 109.470 yes
C(11) C(16) H(16C) 109.473 yes
H(16A) C(16) H(16B) 109.466 yes
H(16A) C(16) H(16C) 109.469 yes
H(16B) C(16) H(16C) 109.470 yes
C(12) C(17) H(17A) 109.473 yes
C(12) C(17) H(17B) 109.468 yes
C(12) C(17) H(17C) 109.474 yes
H(17A) C(17) H(17B) 109.471 yes
H(17A) C(17) H(17C) 109.478 yes
H(17B) C(17) H(17C) 109.464 yes
C(13) C(18) H(18A) 109.469 yes
C(13) C(18) H(18B) 109.473 yes
C(13) C(18) H(18C) 109.474 yes
H(18A) C(18) H(18B) 109.470 yes
H(18A) C(18) H(18C) 109.470 yes
H(18B) C(18) H(18C) 109.471 yes
C(20) C(19) H(19A) 109.475 yes
C(20) C(19) H(19B) 109.470 yes
C(20) C(19) H(19C) 109.469 yes
H(19A) C(19) H(19B) 109.468 yes
H(19A) C(19) H(19C) 109.476 yes
H(19B) C(19) H(19C) 109.469 yes
C(21) C(22) H(22) 120.049 yes
C(23) C(22) H(22) 120.041 yes
C(22) C(23) H(23) 119.059 yes
C(24) C(23) H(23) 119.057 yes
C(23) C(24) H(24) 120.728 yes
C(25) C(24) H(24) 120.743 yes
C(24) C(25) H(25) 119.791 yes
C(26) C(25) H(25) 119.807 yes
C(21) C(26) H(26) 119.691 yes
C(25) C(26) H(26) 119.709 yes

loop_
_geom_bond_atom_site_label_1
_geom_bond_atom_site_label_2
_geom_bond_distance
_geom_bond_publ_flag
Ir(1) O(1) 2.075(4) yes
Ir(1) N(1) 2.095(5) yes
Ir(1) N(2) 2.171(5) yes
Ir(1) C(9) 2.155(7) yes
Ir(1) C(10) 2.163(7) yes
Ir(1) C(11) 2.166(6) yes
Ir(1) C(12) 2.175(6) yes
Ir(1) C(13) 2.153(6) yes
P(1) F(1) 1.552(7) yes
P(1) F(2) 1.517(8) yes
P(1) F(3) 1.569(5) yes
P(1) F(4) 1.512(7) yes
P(1) F(5) 1.537(7) yes
P(1) F(6) 1.619(6) yes
O(1) C(6) 1.421(7) yes
O(2) N(2) 1.392(7) yes
N(1) C(1) 1.351(8) yes
N(1) C(5) 1.354(7) yes
N(2) C(20) 1.291(8) yes
C(1) C(2) 1.364(9) yes
C(2) C(3) 1.373(9) yes
C(3) C(4) 1.373(10) yes
C(4) C(5) 1.381(9) yes
C(5) C(6) 1.515(9) yes
C(6) C(7) 1.526(10) yes
C(6) C(8) 1.532(10) yes
C(9) C(10) 1.405(10) yes
C(9) C(13) 1.437(10) yes
C(9) C(14) 1.500(10) yes
C(10) C(11) 1.443(11) yes
C(10) C(15) 1.491(11) yes
C(11) C(12) 1.459(10) yes
C(11) C(16) 1.498(11) yes
C(12) C(13) 1.424(10) yes
C(12) C(17) 1.479(10) yes
C(13) C(18) 1.509(9) yes
C(19) C(20) 1.503(10) yes
C(20) C(21) 1.478(9) yes
C(21) C(22) 1.399(9) yes
C(21) C(26) 1.370(9) yes
C(22) C(23) 1.368(13) yes
C(23) C(24) 1.362(14) yes
C(24) C(25) 1.386(13) yes
C(25) C(26) 1.386(10) yes
O(2) H(1A) 0.86(9) yes
C(1) H(1) 0.940 yes
C(2) H(2) 0.940 yes
C(3) H(3) 0.940 yes
C(4) H(4) 0.940 yes
C(7) H(7A) 0.970 yes
C(7) H(7B) 0.970 yes
C(7) H(7C) 0.970 yes
C(8) H(8A) 0.970 yes
C(8) H(8B) 0.970 yes
C(8) H(8C) 0.970 yes
C(14) H(14A) 0.970 yes
C(14) H(14B) 0.970 yes
C(14) H(14C) 0.970 yes
C(15) H(15A) 0.970 yes
C(15) H(15B) 0.970 yes
C(15) H(15C) 0.970 yes
C(16) H(16A) 0.970 yes
C(16) H(16B) 0.970 yes
C(16) H(16C) 0.970 yes
C(17) H(17A) 0.970 yes
C(17) H(17B) 0.970 yes
C(17) H(17C) 0.970 yes
C(18) H(18A) 0.970 yes
C(18) H(18B) 0.970 yes
C(18) H(18C) 0.970 yes
C(19) H(19A) 0.970 yes
C(19) H(19B) 0.970 yes
C(19) H(19C) 0.970 yes
C(22) H(22) 0.940 yes
C(23) H(23) 0.940 yes
C(24) H(24) 0.940 yes
C(25) H(25) 0.940 yes
C(26) H(26) 0.940 yes

loop_
_geom_hbond_atom_site_label_D
_geom_hbond_atom_site_label_H
_geom_hbond_atom_site_label_A
_geom_hbond_distance_DA
_geom_hbond_distance_DH
_geom_hbond_distance_HA
_geom_hbond_angle_DHA
_geom_hbond_publ_flag
O(2) H(1A) O(1) 2.469(7) 0.865 1.68(9) 150(9) no

loop_
_geom_torsion_atom_site_label_1
_geom_torsion_atom_site_label_2
_geom_torsion_atom_site_label_3
_geom_torsion_atom_site_label_4
_geom_torsion
_geom_torsion_publ_flag
O(1) Ir(1) N(1) C(5) 5.4(3) no
N(1) Ir(1) O(1) C(6) -9.3(3) no
O(1) Ir(1) N(2) O(2) -26.5(3) no
N(2) Ir(1) O(1) C(6) -104.2(3) no
O(1) Ir(1) C(9) C(10) -147.4(2) no
O(1) Ir(1) C(9) C(13) 93.4(2) no
O(1) Ir(1) C(9) C(14) -24.7(5) no
C(9) Ir(1) O(1) C(6) 107.6(3) no
O(1) Ir(1) C(10) C(9) 43.2(4) no
O(1) Ir(1) C(10) C(15) -79.4(5) no
C(10) Ir(1) O(1) C(6) 82.4(4) no
O(1) Ir(1) C(12) C(11) -158.96(18) no
O(1) Ir(1) C(12) C(13) -40.8(4) no
O(1) Ir(1) C(12) C(17) 80.7(6) no
O(1) Ir(1) C(13) C(9) -92.7(2) no
O(1) Ir(1) C(13) C(12) 149.8(2) no
O(1) Ir(1) C(13) C(18) 28.3(5) no
C(13) Ir(1) O(1) C(6) 147.0(3) no
N(1) Ir(1) N(2) O(2) -103.6(3) no
N(1) Ir(1) N(2) C(20) 94.5(5) no
N(2) Ir(1) N(1) C(1) -102.5(4) no
N(2) Ir(1) N(1) C(5) 83.4(3) no
N(1) Ir(1) C(9) C(10) -66.7(3) no
N(1) Ir(1) C(9) C(14) 56.0(5) no
C(9) Ir(1) N(1) C(1) 86.3(4) no
C(9) Ir(1) N(1) C(5) -87.8(4) no
N(1) Ir(1) C(10) C(9) 124.7(3) no
N(1) Ir(1) C(10) C(11) -117.1(2) no
N(1) Ir(1) C(10) C(15) 2.2(5) no
C(10) Ir(1) N(1) C(1) 51.4(4) no
C(10) Ir(1) N(1) C(5) -122.7(3) no
N(1) Ir(1) C(11) C(10) 73.9(3) no
N(1) Ir(1) C(11) C(16) -47.8(6) no
C(11) Ir(1) N(1) C(1) 13.8(4) no
N(1) Ir(1) C(12) C(11) 22.1(6) no
N(1) Ir(1) C(12) C(13) 140.3(4) no
N(1) Ir(1) C(12) C(17) -98.2(6) no
C(12) Ir(1) N(1) C(1) -1.3(7) no
N(1) Ir(1) C(13) C(9) -13.1(7) no
N(1) Ir(1) C(13) C(12) -130.7(4) no
N(1) Ir(1) C(13) C(18) 107.8(6) no
C(13) Ir(1) N(1) C(1) 95.6(6) no
C(13) Ir(1) N(1) C(5) -78.5(6) no
N(2) Ir(1) C(9) C(10) 130.4(3) no
N(2) Ir(1) C(9) C(13) 11.3(5) no
N(2) Ir(1) C(9) C(14) -106.8(5) no
C(9) Ir(1) N(2) O(2) 61.3(5) no
C(9) Ir(1) N(2) C(20) -100.6(6) no
N(2) Ir(1) C(10) C(9) -123.1(4) no
N(2) Ir(1) C(10) C(11) -5.0(6) no
N(2) Ir(1) C(10) C(15) 114.3(5) no
C(10) Ir(1) N(2) O(2) 142.7(4) no
C(10) Ir(1) N(2) C(20) -19.1(8) no
N(2) Ir(1) C(11) C(12) -65.2(3) no
N(2) Ir(1) C(11) C(16) 55.8(6) no
C(11) Ir(1) N(2) O(2) 139.3(3) no
C(11) Ir(1) N(2) C(20) -22.5(5) no
N(2) Ir(1) C(12) C(11) 123.1(3) no
N(2) Ir(1) C(12) C(13) -118.8(3) no
N(2) Ir(1) C(12) C(17) 2.8(5) no
C(12) Ir(1) N(2) O(2) 104.2(3) no
C(12) Ir(1) N(2) C(20) -57.7(5) no
N(2) Ir(1) C(13) C(12) 68.7(3) no
N(2) Ir(1) C(13) C(18) -52.8(5) no
C(13) Ir(1) N(2) O(2) 68.8(3) no
C(13) Ir(1) N(2) C(20) -93.1(5) no
C(9) Ir(1) C(10) C(11) 118.1(5) no
C(9) Ir(1) C(10) C(15) -122.6(7) no
C(10) Ir(1) C(9) C(13) -119.2(5) no
C(10) Ir(1) C(9) C(14) 122.8(7) no
C(9) Ir(1) C(11) C(10) -37.0(3) no
C(9) Ir(1) C(11) C(12) 80.4(3) no
C(9) Ir(1) C(11) C(16) -158.6(7) no
C(11) Ir(1) C(9) C(10) 37.9(3) no
C(11) Ir(1) C(9) C(13) -81.3(3) no
C(9) Ir(1) C(12) C(11) -80.0(3) no
C(9) Ir(1) C(12) C(13) 38.1(3) no
C(9) Ir(1) C(12) C(17) 159.6(6) no
C(12) Ir(1) C(9) C(10) 81.6(3) no
C(12) Ir(1) C(9) C(13) -37.6(3) no
C(12) Ir(1) C(9) C(14) -155.6(6) no
C(9) Ir(1) C(13) C(12) -117.5(5) no
C(9) Ir(1) C(13) C(18) 120.9(6) no
C(13) Ir(1) C(9) C(10) 119.2(5) no
C(13) Ir(1) C(9) C(13) 0(6895173) no
C(13) Ir(1) C(9) C(14) -118.1(6) no
C(10) Ir(1) C(11) C(12) 117.4(5) no
C(10) Ir(1) C(11) C(16) -121.7(8) no
C(11) Ir(1) C(10) C(9) -118.1(5) no
C(11) Ir(1) C(10) C(15) 119.3(7) no
C(10) Ir(1) C(12) C(11) -37.9(3) no
C(10) Ir(1) C(12) C(13) 80.2(3) no
C(10) Ir(1) C(12) C(17) -158.3(6) no
C(12) Ir(1) C(10) C(9) -79.9(3) no
C(12) Ir(1) C(10) C(11) 38.3(3) no
C(12) Ir(1) C(10) C(15) 157.6(6) no
C(10) Ir(1) C(13) C(9) 36.4(3) no
C(10) Ir(1) C(13) C(12) -81.1(3) no
C(10) Ir(1) C(13) C(18) 157.3(6) no
C(13) Ir(1) C(10) C(9) -37.3(3) no
C(13) Ir(1) C(10) C(11) 80.8(3) no
C(13) Ir(1) C(10) C(15) -159.9(6) no
C(11) Ir(1) C(12) C(13) 118.1(5) no
C(11) Ir(1) C(12) C(17) -120.3(7) no
C(12) Ir(1) C(11) C(10) -117.4(5) no
C(12) Ir(1) C(11) C(16) 121.0(8) no
C(11) Ir(1) C(13) C(9) 79.5(3) no
C(11) Ir(1) C(13) C(12) -38.0(3) no
C(11) Ir(1) C(13) C(18) -159.5(6) no
C(13) Ir(1) C(11) C(10) -80.2(3) no
C(13) Ir(1) C(11) C(12) 37.2(3) no
C(13) Ir(1) C(11) C(16) 158.1(7) no
C(12) Ir(1) C(13) C(9) 117.5(5) no
C(12) Ir(1) C(13) C(18) -121.5(7) no
C(13) Ir(1) C(12) C(11) -118.1(5) no
C(13) Ir(1) C(12) C(17) 121.5(7) no
Ir(1) O(1) C(6) C(5) 11.2(6) no
Ir(1) O(1) C(6) C(7) 133.5(3) no
Ir(1) O(1) C(6) C(8) -107.0(4) no
Ir(1) N(1) C(5) C(6) -1.0(6) no
C(1) N(1) C(5) C(4) 1.9(8) no
C(5) N(1) C(1) C(2) -1.3(8) no
Ir(1) N(2) C(20) C(19) 158.7(4) no
Ir(1) N(2) C(20) C(21) -24.8(9) no
O(2) N(2) C(20) C(19) -2.8(8) no
N(1) C(1) C(2) C(3) 0.1(9) no
C(1) C(2) C(3) C(4) 0.6(9) no
C(2) C(3) C(4) C(5) -0.0(9) no
C(3) C(4) C(5) N(1) -1.3(9) no
N(1) C(5) C(6) O(1) -6.5(7) no
N(1) C(5) C(6) C(7) -127.4(5) no
N(1) C(5) C(6) C(8) 111.6(5) no
C(4) C(5) C(6) C(7) 55.3(7) no
C(4) C(5) C(6) C(8) -65.6(7) no
Ir(1) C(9) C(10) C(11) -61.1(4) no
Ir(1) C(9) C(10) C(15) 120.9(6) no
Ir(1) C(9) C(13) C(12) 62.2(4) no
Ir(1) C(9) C(13) C(18) -118.3(6) no
C(10) C(9) C(13) Ir(1) -61.1(5) no
C(10) C(9) C(13) C(12) 1.1(7) no
C(13) C(9) C(10) Ir(1) 60.6(5) no
C(13) C(9) C(10) C(11) -0.5(7) no
C(14) C(9) C(10) Ir(1) -122.0(7) no
C(14) C(9) C(10) C(15) -1.1(11) no
C(14) C(9) C(13) Ir(1) 121.4(6) no
C(14) C(9) C(13) C(18) 3.1(10) no
Ir(1) C(10) C(11) C(12) -61.4(3) no
Ir(1) C(10) C(11) C(16) 127.4(6) no
C(9) C(10) C(11) Ir(1) 61.1(5) no
C(9) C(10) C(11) C(12) -0.3(7) no
C(15) C(10) C(11) Ir(1) -120.8(7) no
C(15) C(10) C(11) C(16) 6.6(11) no
Ir(1) C(11) C(12) C(13) -60.3(3) no
Ir(1) C(11) C(12) C(17) 122.8(6) no
C(10) C(11) C(12) Ir(1) 61.2(4) no
C(10) C(11) C(12) C(13) 0.9(7) no
C(16) C(11) C(12) Ir(1) -127.5(7) no
C(16) C(11) C(12) C(17) -4.6(10) no
Ir(1) C(12) C(13) C(9) -61.6(3) no
Ir(1) C(12) C(13) C(18) 118.9(6) no
C(11) C(12) C(13) Ir(1) 60.3(4) no
C(11) C(12) C(13) C(9) -1.2(7) no
C(17) C(12) C(13) Ir(1) -122.8(7) no
C(17) C(12) C(13) C(18) -3.9(10) no
N(2) C(20) C(21) C(22) 132.1(6) no
N(2) C(20) C(21) C(26) -52.0(8) no
C(19) C(20) C(21) C(22) -51.3(8) no
C(19) C(20) C(21) C(26) 124.6(6) no
C(22) C(21) C(26) C(25) -1.9(10) no
C(26) C(21) C(22) C(23) 1.5(10) no
C(21) C(22) C(23) C(24) -0.6(12) no
C(22) C(23) C(24) C(25) -0.0(13) no
C(23) C(24) C(25) C(26) -0.4(13) no
C(24) C(25) C(26) C(21) 1.4(12) no
